data_7031336
loop_
_publ_author_name
'Zehnder, Thomas N.'
'Blacque, Olivier'
'Venkatesan, Koushik'

_publ_section_title
;
 Luminescent monocyclometalated cationic gold(iii) complexes: synthesis,
 photophysical characterization and catalytic investigations.
;
_journal_issue 31
_journal_name_full 'Dalton transactions (Cambridge, England : 2003)'
_journal_page_first 11959
_journal_page_last 11972
_journal_paper_doi 10.1039/c4dt01187b
_journal_volume 43
_journal_year 2014
_chemical_formula_moiety 'C38 H25 Au F9 N P, C F3 O3 S, C H2 Cl2'
_chemical_formula_sum 'C40 H27 Au Cl2 F12 N O3 P S'
_chemical_formula_weight 1128.52
_chemical_name_systematic
;[2-(pyridin-2-yl-\k<i>N</i>)phenyl-\k<i>C</i>^1^](triphenylphosphane)[2,4,6-tris(trifluoromethyl)phenyl]gold(+) trifluoromethanesulfonate(-)
dichloromethane solvate 1/1/1
;
_space_group_IT_number 14
_symmetry_cell_setting monoclinic
_symmetry_space_group_name_Hall '-P 2ybc'
_symmetry_space_group_name_H-M 'P 1 21/c 1'
_atom_sites_solution_hydrogens geom
_atom_sites_solution_primary direct
_atom_sites_solution_secondary difmap
_audit_creation_method SHELXL-97
_audit_update_record
;
2013-10-30 # Formatted by publCIF
;
_cell_angle_alpha 90.00
_cell_angle_beta 114.620(3)
_cell_angle_gamma 90.00
_cell_formula_units_Z 4
_cell_length_a 15.2693(4)
_cell_length_b 17.8363(3)
_cell_length_c 16.5578(4)
_cell_measurement_reflns_used 28831
_cell_measurement_temperature 183(2)
_cell_measurement_theta_max 30.39
_cell_measurement_theta_min 2.71
_cell_volume 4099.53(19)
_computing_cell_refinement
;
CrysAlisPro, version 1.171.36.20 (Agilent, 2011)
;
_computing_data_collection
;
CrysAlisPro, version 1.171.36.20 (Agilent, 2011)
;
_computing_data_reduction
;
CrysAlisPro, version 1.171.36.20 (Agilent, 2011)
;
_computing_molecular_graphics
;
<i>ORTEP-3 for Windows</i> (Farrugia, 1997) and/or <i>Mercury</i> (Macrae et
al.,
2006)
;
_computing_publication_material
; 
<i>WinGX</i> (Farrugia, 1999), <i>PLATON for Windows</i> (Spek, 2003) and
<i>publCIF</i> (Westrip, 2010)
;
_computing_structure_refinement ' SHELXL97 (Sheldrick, 2008)'
_computing_structure_solution ' SHELXS97 (Sheldrick, 2008) '
_diffrn_ambient_temperature 183(2)
_diffrn_detector_area_resol_mean 10.4498
_diffrn_measured_fraction_theta_full 0.999
_diffrn_measured_fraction_theta_max 0.908
_diffrn_measurement_device_type 'Xcalibur, Ruby'
_diffrn_measurement_method 'omega scans'
_diffrn_radiation_monochromator graphite
_diffrn_radiation_source 'Enhance (Mo) X-ray Source'
_diffrn_radiation_type MoK\a
_diffrn_radiation_wavelength 0.71073
_diffrn_reflns_av_R_equivalents 0.0413
_diffrn_reflns_av_sigmaI/netI 0.0292
_diffrn_reflns_limit_h_max 21
_diffrn_reflns_limit_h_min -21
_diffrn_reflns_limit_k_max 24
_diffrn_reflns_limit_k_min -25
_diffrn_reflns_limit_l_max 23
_diffrn_reflns_limit_l_min -23
_diffrn_reflns_number 60066
_diffrn_reflns_theta_full 27.50
_diffrn_reflns_theta_max 30.46
_diffrn_reflns_theta_min 2.71
_diffrn_standards_number 0
_exptl_absorpt_coefficient_mu 3.904
_exptl_absorpt_correction_T_max 0.811
_exptl_absorpt_correction_T_min 0.342
_exptl_absorpt_correction_type analytical
_exptl_absorpt_process_details
;
CrysAlisPro, Agilent Technologies,
Version 1.171.36.20 (release 27-06-2012 CrysAlis171 .NET)
(compiled Jul 11 2012,15:38:31)
Analytical numeric absorption correction using a multifaceted crystal
model based on expressions derived by R.C. Clark & J.S. Reid.
(Clark, R. C. & Reid, J. S. (1995). Acta Cryst. A51, 887-897)
;
_exptl_crystal_colour colourless
_exptl_crystal_density_diffrn 1.828
_exptl_crystal_density_method 'not measured'
_exptl_crystal_description plate
_exptl_crystal_F_000 2200
_exptl_crystal_size_max 0.36
_exptl_crystal_size_mid 0.25
_exptl_crystal_size_min 0.06
_refine_diff_density_max 1.045
_refine_diff_density_min -1.127
_refine_diff_density_rms 0.101
_refine_ls_extinction_method none
_refine_ls_goodness_of_fit_ref 1.030
_refine_ls_hydrogen_treatment constr
_refine_ls_matrix_type full
_refine_ls_number_parameters 550
_refine_ls_number_reflns 11334
_refine_ls_number_restraints 24
_refine_ls_restrained_S_all 1.087
_refine_ls_R_factor_all 0.0333
_refine_ls_R_factor_gt 0.0268
_refine_ls_shift/su_max 0.001
_refine_ls_shift/su_mean 0.000
_refine_ls_structure_factor_coef Fsqd
_refine_ls_weighting_details 'w=1/[\s^2^(Fo^2^)+(0.0274P)^2^+5.4959P] where P=(Fo^2^+2Fc^2^)/3'
_refine_ls_weighting_scheme calc
_refine_ls_wR_factor_gt 0.0613
_refine_ls_wR_factor_ref 0.0647
_reflns_number_gt 9976
_reflns_number_total 11334
_reflns_threshold_expression >2sigma(I)
_cod_data_source_file c4dt01187b2.cif
_cod_data_source_block 7
_cod_depositor_comments 'Adding full bibliography for 7031331--7031336.cif.'
_cod_original_cell_volume 4099.5(2)
_cod_original_sg_symbol_H-M 'P 21/c'
_cod_database_code 7031336

loop_
_symmetry_equiv_pos_as_xyz
'x, y, z'
'-x, y+1/2, -z+1/2'
'-x, -y, -z'
'x, -y-1/2, z-1/2'

loop_
_atom_site_label
_atom_site_type_symbol
_atom_site_fract_x
_atom_site_fract_y
_atom_site_fract_z
_atom_site_U_iso_or_equiv
_atom_site_adp_type
_atom_site_occupancy
_atom_site_symmetry_multiplicity
_atom_site_calc_flag
_atom_site_refinement_flags
C1 C 0.0232(2) 0.86645(17) 0.4946(2) 0.0270(6) Uani 1 1 d .
H1 H 0.0384 0.9064 0.4666 0.032 Uiso 1 1 calc R
C2 C -0.0441(2) 0.87711(19) 0.5286(2) 0.0343(7) Uani 1 1 d .
H2 H -0.0730 0.9237 0.5247 0.041 Uiso 1 1 calc R
C3 C -0.0680(2) 0.8177(2) 0.5688(2) 0.0387(8) Uani 1 1 d .
H3 H -0.1126 0.8238 0.5931 0.046 Uiso 1 1 calc R
C4 C -0.0253(2) 0.7495(2) 0.5722(2) 0.0332(7) Uani 1 1 d .
H4 H -0.0419 0.7089 0.5982 0.040 Uiso 1 1 calc R
C5 C 0.0425(2) 0.74042(17) 0.53739(19) 0.0252(6) Uani 1 1 d .
C6 C 0.0943(2) 0.67065(16) 0.53862(19) 0.0243(6) Uani 1 1 d .
C7 C 0.0714(2) 0.60223(18) 0.5662(2) 0.0338(7) Uani 1 1 d .
H7 H 0.0215 0.5997 0.5843 0.041 Uiso 1 1 calc R
C8 C 0.1224(3) 0.53864(18) 0.5667(2) 0.0375(8) Uani 1 1 d .
H8 H 0.1065 0.4932 0.5848 0.045 Uiso 1 1 calc R
C9 C 0.1974(3) 0.54200(17) 0.5403(2) 0.0360(7) Uani 1 1 d .
H9 H 0.2324 0.4990 0.5415 0.043 Uiso 1 1 calc R
C10 C 0.2202(2) 0.60975(16) 0.5121(2) 0.0296(6) Uani 1 1 d .
H10 H 0.2705 0.6118 0.4943 0.036 Uiso 1 1 calc R
C11 C 0.1688(2) 0.67420(15) 0.51013(18) 0.0231(5) Uani 1 1 d .
C12 C 0.3051(2) 0.74715(15) 0.45346(18) 0.0191(5) Uani 1 1 d .
C13 C 0.2991(2) 0.72523(14) 0.37018(19) 0.0219(5) Uani 1 1 d .
C14 C 0.3812(2) 0.70884(16) 0.3569(2) 0.0269(6) Uani 1 1 d .
H14 H 0.3755 0.6942 0.3010 0.032 Uiso 1 1 calc R
C15 C 0.4712(2) 0.71426(16) 0.4267(2) 0.0270(6) Uani 1 1 d .
C16 C 0.4797(2) 0.73367(16) 0.5103(2) 0.0259(6) Uani 1 1 d .
H16 H 0.5401 0.7363 0.5576 0.031 Uiso 1 1 calc R
C17 C 0.3973(2) 0.74930(15) 0.52359(18) 0.0216(5) Uani 1 1 d .
C18 C 0.2037(2) 0.71598(16) 0.2915(2) 0.0272(6) Uani 1 1 d .
C19 C 0.5578(2) 0.6998(2) 0.4084(2) 0.0382(7) Uani 1 1 d U
C20 C 0.4128(2) 0.76881(18) 0.6173(2) 0.0291(6) Uani 1 1 d .
C21 C 0.23609(19) 0.97325(15) 0.51519(19) 0.0212(5) Uani 1 1 d .
C22 C 0.2678(2) 1.04493(16) 0.5069(2) 0.0262(6) Uani 1 1 d .
H22 H 0.2784 1.0573 0.4571 0.031 Uiso 1 1 calc R
C23 C 0.2836(2) 1.09771(18) 0.5729(2) 0.0358(7) Uani 1 1 d .
H23 H 0.3049 1.1455 0.5673 0.043 Uiso 1 1 calc R
C24 C 0.2679(3) 1.0799(2) 0.6467(2) 0.0431(9) Uani 1 1 d .
H24 H 0.2771 1.1160 0.6901 0.052 Uiso 1 1 calc R
C25 C 0.2385(3) 1.0086(2) 0.6563(2) 0.0406(8) Uani 1 1 d .
H25 H 0.2291 0.9964 0.7068 0.049 Uiso 1 1 calc R
C26 C 0.2230(2) 0.95502(17) 0.5911(2) 0.0283(6) Uani 1 1 d .
H26 H 0.2038 0.9069 0.5981 0.034 Uiso 1 1 calc R
C27 C 0.09775(19) 0.93953(15) 0.33335(18) 0.0209(5) Uani 1 1 d .
C29 C 0.0173(2) 0.89389(16) 0.29573(19) 0.0244(6) Uani 1 1 d .
H29 H 0.0193 0.8449 0.3157 0.029 Uiso 1 1 calc R
C30 C -0.0664(2) 0.92129(19) 0.2281(2) 0.0321(7) Uani 1 1 d .
H30 H -0.1208 0.8910 0.2033 0.039 Uiso 1 1 calc R
C31 C -0.0683(2) 0.99389(19) 0.1978(2) 0.0350(7) Uani 1 1 d .
H31 H -0.1244 1.0124 0.1529 0.042 Uiso 1 1 calc R
C32 C 0.0119(2) 1.03904(18) 0.2333(2) 0.0347(7) Uani 1 1 d .
H32 H 0.0100 1.0874 0.2118 0.042 Uiso 1 1 calc R
C33 C 0.0950(2) 1.01246(17) 0.3009(2) 0.0281(6) Uani 1 1 d .
H33 H 0.1493 1.0429 0.3249 0.034 Uiso 1 1 calc R
C34 C 0.30274(19) 0.91647(14) 0.38854(18) 0.0199(5) Uani 1 1 d .
C35 C 0.2842(2) 0.91833(18) 0.2990(2) 0.0290(6) Uani 1 1 d .
H35 H 0.2211 0.9170 0.2559 0.035 Uiso 1 1 calc R
C36 C 0.3603(3) 0.9222(2) 0.2740(2) 0.0395(8) Uani 1 1 d .
H36 H 0.3479 0.9241 0.2141 0.047 Uiso 1 1 calc R
C37 C 0.4538(3) 0.9233(2) 0.3372(3) 0.0423(8) Uani 1 1 d .
H37 H 0.5045 0.9250 0.3199 0.051 Uiso 1 1 calc R
C38 C 0.4726(2) 0.92201(19) 0.4260(2) 0.0343(7) Uani 1 1 d .
H38 H 0.5359 0.9232 0.4687 0.041 Uiso 1 1 calc R
C39 C 0.3974(2) 0.91890(16) 0.4520(2) 0.0251(6) Uani 1 1 d .
H39 H 0.4104 0.9184 0.5120 0.030 Uiso 1 1 calc R
C40 C 0.7801(4) 0.8129(3) 0.8056(3) 0.0568(12) Uani 1 1 d .
C41 C 0.4165(3) 0.4373(2) 0.4051(3) 0.0512(10) Uani 1 1 d .
H41A H 0.4510 0.4233 0.4670 0.061 Uiso 1 1 calc R
H41B H 0.3746 0.3959 0.3744 0.061 Uiso 1 1 calc R
Au1 Au 0.186790(7) 0.780014(5) 0.470907(6) 0.01696(4) Uani 1 1 d .
F1 F 0.1513(2) 0.66243(16) 0.30444(17) 0.0755(9) Uani 1 1 d .
F2 F 0.14934(16) 0.77688(12) 0.27271(15) 0.0516(6) Uani 1 1 d .
F3 F 0.21295(17) 0.69890(17) 0.21770(15) 0.0639(7) Uani 1 1 d .
F4 F 0.57056(18) 0.75281(16) 0.35914(19) 0.0622(7) Uani 1 1 d U
F5 F 0.5487(2) 0.63879(16) 0.3616(3) 0.0907(10) Uani 1 1 d U
F6 F 0.6370(2) 0.6962(3) 0.4792(2) 0.1162(13) Uani 1 1 d U
F7 F 0.50337(18) 0.7772(2) 0.67046(17) 0.0848(11) Uani 1 1 d .
F8 F 0.36964(19) 0.83265(13) 0.62214(14) 0.0583(7) Uani 1 1 d .
F9 F 0.3765(3) 0.71845(14) 0.65277(17) 0.0703(9) Uani 1 1 d .
F10 F 0.8435(3) 0.86737(19) 0.8345(2) 0.1066(14) Uani 1 1 d .
F11 F 0.6966(3) 0.8416(2) 0.7940(3) 0.1166(15) Uani 1 1 d .
F12 F 0.8025(4) 0.7629(2) 0.8688(2) 0.1204(17) Uani 1 1 d .
N1 N 0.06763(17) 0.80039(13) 0.50030(16) 0.0221(5) Uani 1 1 d .
O1 O 0.7102(2) 0.71116(15) 0.68733(19) 0.0534(8) Uani 1 1 d .
O2 O 0.8732(3) 0.7527(2) 0.7259(3) 0.0781(11) Uani 1 1 d .
O3 O 0.7430(3) 0.83242(16) 0.6415(2) 0.0654(9) Uani 1 1 d .
P1 P 0.20676(5) 0.90606(4) 0.42470(5) 0.01723(13) Uani 1 1 d .
S1 S 0.77553(7) 0.77273(4) 0.70331(6) 0.03580(19) Uani 1 1 d .
Cl1 Cl 0.34658(9) 0.51658(8) 0.39782(8) 0.0734(4) Uani 1 1 d .
Cl2 Cl 0.49798(10) 0.45211(11) 0.35974(10) 0.0917(5) Uani 1 1 d .

loop_
_atom_site_aniso_label
_atom_site_aniso_U_11
_atom_site_aniso_U_22
_atom_site_aniso_U_33
_atom_site_aniso_U_23
_atom_site_aniso_U_13
_atom_site_aniso_U_12
C1 0.0260(14) 0.0268(14) 0.0328(16) 0.0038(12) 0.0167(13) 0.0040(12)
C2 0.0298(16) 0.0388(17) 0.0412(19) 0.0037(14) 0.0217(15) 0.0096(14)
C3 0.0277(16) 0.057(2) 0.0404(19) 0.0060(16) 0.0234(15) 0.0063(15)
C4 0.0278(16) 0.0422(18) 0.0348(18) 0.0081(14) 0.0182(14) -0.0038(14)
C5 0.0231(14) 0.0304(14) 0.0220(14) 0.0035(11) 0.0093(12) -0.0032(12)
C6 0.0263(14) 0.0242(13) 0.0206(13) 0.0022(10) 0.0079(11) -0.0031(11)
C7 0.0368(17) 0.0333(16) 0.0311(17) 0.0052(13) 0.0141(14) -0.0094(14)
C8 0.050(2) 0.0240(15) 0.0333(18) 0.0061(12) 0.0116(16) -0.0108(14)
C9 0.050(2) 0.0185(14) 0.0343(18) 0.0036(12) 0.0129(16) 0.0021(14)
C10 0.0380(17) 0.0210(13) 0.0309(16) 0.0010(12) 0.0154(14) -0.0002(12)
C11 0.0293(14) 0.0190(12) 0.0195(13) 0.0015(10) 0.0087(11) -0.0008(11)
C12 0.0228(13) 0.0164(12) 0.0216(13) 0.0036(10) 0.0127(11) 0.0034(10)
C13 0.0259(14) 0.0202(13) 0.0217(14) 0.0005(10) 0.0119(11) 0.0028(10)
C14 0.0337(16) 0.0285(14) 0.0240(15) 0.0004(11) 0.0174(13) 0.0047(12)
C15 0.0277(15) 0.0301(15) 0.0305(16) 0.0045(12) 0.0194(13) 0.0062(12)
C16 0.0208(13) 0.0293(14) 0.0268(15) 0.0037(11) 0.0092(12) 0.0043(11)
C17 0.0256(14) 0.0213(12) 0.0200(13) 0.0013(10) 0.0114(11) 0.0042(11)
C18 0.0310(16) 0.0279(15) 0.0227(14) -0.0069(11) 0.0114(12) 0.0017(12)
C19 0.0294(16) 0.0520(19) 0.0411(19) 0.0031(15) 0.0227(15) 0.0092(15)
C20 0.0250(15) 0.0374(16) 0.0216(14) 0.0008(12) 0.0064(12) 0.0076(12)
C21 0.0180(12) 0.0202(12) 0.0248(14) -0.0033(10) 0.0085(11) 0.0009(10)
C22 0.0216(14) 0.0222(13) 0.0341(16) -0.0027(11) 0.0109(12) -0.0006(11)
C23 0.0258(15) 0.0247(15) 0.048(2) -0.0113(14) 0.0068(14) -0.0008(12)
C24 0.0394(19) 0.043(2) 0.038(2) -0.0183(16) 0.0076(16) 0.0063(16)
C25 0.048(2) 0.047(2) 0.0263(17) -0.0087(14) 0.0153(16) 0.0047(16)
C26 0.0311(15) 0.0295(15) 0.0249(15) -0.0002(12) 0.0123(13) 0.0020(12)
C27 0.0192(12) 0.0219(13) 0.0226(13) 0.0024(10) 0.0097(11) 0.0022(10)
C29 0.0228(13) 0.0255(14) 0.0246(14) 0.0018(11) 0.0095(12) 0.0010(11)
C30 0.0216(14) 0.0400(17) 0.0313(17) -0.0019(13) 0.0075(13) -0.0010(13)
C31 0.0275(16) 0.0426(18) 0.0306(17) 0.0091(14) 0.0081(13) 0.0125(14)
C32 0.0343(17) 0.0306(16) 0.0387(19) 0.0132(13) 0.0148(15) 0.0086(13)
C33 0.0255(14) 0.0258(14) 0.0329(16) 0.0067(12) 0.0120(13) 0.0014(12)
C34 0.0192(12) 0.0189(12) 0.0250(14) 0.0011(10) 0.0126(11) 0.0003(10)
C35 0.0278(15) 0.0376(16) 0.0241(15) 0.0014(12) 0.0133(12) 0.0026(13)
C36 0.0405(19) 0.056(2) 0.0318(18) 0.0051(15) 0.0245(16) 0.0042(16)
C37 0.0341(18) 0.058(2) 0.047(2) 0.0041(17) 0.0296(17) -0.0009(16)
C38 0.0224(15) 0.0428(18) 0.0394(19) -0.0004(14) 0.0144(14) -0.0030(13)
C39 0.0220(13) 0.0297(14) 0.0243(14) -0.0008(11) 0.0102(12) -0.0015(11)
C40 0.069(3) 0.057(3) 0.058(3) -0.013(2) 0.039(2) -0.032(2)
C41 0.054(2) 0.038(2) 0.059(3) -0.0079(18) 0.021(2) 0.0026(18)
Au1 0.01807(5) 0.01627(5) 0.01882(6) 0.00085(3) 0.00993(4) 0.00084(4)
F1 0.0654(17) 0.0787(18) 0.0531(15) 0.0128(13) -0.0044(13) -0.0475(15)
F2 0.0387(12) 0.0510(13) 0.0418(13) -0.0162(10) -0.0062(10) 0.0186(10)
F3 0.0451(13) 0.114(2) 0.0253(11) -0.0236(12) 0.0076(10) 0.0192(14)
F4 0.0582(15) 0.0685(15) 0.0857(18) 0.0085(14) 0.0555(15) -0.0016(13)
F5 0.0838(19) 0.0610(15) 0.174(3) -0.0389(18) 0.100(2) -0.0080(14)
F6 0.0390(14) 0.266(4) 0.0509(16) 0.023(2) 0.0264(13) 0.052(2)
F7 0.0304(12) 0.179(4) 0.0351(14) -0.0389(16) 0.0037(11) 0.0062(15)
F8 0.0797(17) 0.0601(14) 0.0307(11) -0.0088(10) 0.0185(12) 0.0292(13)
F9 0.121(3) 0.0659(17) 0.0363(13) -0.0017(11) 0.0445(16) -0.0244(15)
F10 0.143(3) 0.090(2) 0.115(3) -0.063(2) 0.081(3) -0.082(2)
F11 0.115(3) 0.141(3) 0.148(4) -0.050(3) 0.109(3) -0.018(2)
F12 0.188(4) 0.114(3) 0.0403(17) -0.0002(18) 0.030(2) -0.070(3)
N1 0.0222(11) 0.0238(11) 0.0249(12) 0.0013(9) 0.0144(10) 0.0002(9)
O1 0.072(2) 0.0429(15) 0.0416(16) 0.0009(11) 0.0197(15) -0.0242(13)
O2 0.058(2) 0.068(2) 0.120(3) 0.000(2) 0.049(2) 0.0107(18)
O3 0.099(3) 0.0432(16) 0.067(2) 0.0239(14) 0.047(2) 0.0050(16)
P1 0.0174(3) 0.0165(3) 0.0192(3) 0.0008(2) 0.0090(3) 0.0002(2)
S1 0.0469(5) 0.0251(4) 0.0449(5) 0.0049(3) 0.0285(4) -0.0017(3)
Cl1 0.0666(7) 0.0818(8) 0.0587(7) -0.0193(6) 0.0132(6) 0.0322(6)
Cl2 0.0645(8) 0.1452(14) 0.0763(9) -0.0216(9) 0.0401(8) 0.0022(9)

loop_
_atom_type_symbol
_atom_type_description
_atom_type_scat_dispersion_real
_atom_type_scat_dispersion_imag
_atom_type_scat_source
C C 0.0033 0.0016 'International Tables Vol C Tables 4.2.6.8 and 6.1.1.4'
H H 0.0000 0.0000 'International Tables Vol C Tables 4.2.6.8 and 6.1.1.4'
Au Au -2.0133 8.8022 'International Tables Vol C Tables 4.2.6.8 and 6.1.1.4'
F F 0.0171 0.0103 'International Tables Vol C Tables 4.2.6.8 and 6.1.1.4'
N N 0.0061 0.0033 'International Tables Vol C Tables 4.2.6.8 and 6.1.1.4'
O O 0.0106 0.0060 'International Tables Vol C Tables 4.2.6.8 and 6.1.1.4'
P P 0.1023 0.0942 'International Tables Vol C Tables 4.2.6.8 and 6.1.1.4'
S S 0.1246 0.1234 'International Tables Vol C Tables 4.2.6.8 and 6.1.1.4'
Cl Cl 0.1484 0.1585 'International Tables Vol C Tables 4.2.6.8 and 6.1.1.4'

loop_
_geom_angle_atom_site_label_1
_geom_angle_atom_site_label_2
_geom_angle_atom_site_label_3
_geom_angle
N1 C1 C2 122.3(3)
N1 C1 H1 118.9
C2 C1 H1 118.9
C1 C2 C3 119.0(3)
C1 C2 H2 120.5
C3 C2 H2 120.5
C4 C3 C2 119.0(3)
C4 C3 H3 120.5
C2 C3 H3 120.5
C3 C4 C5 120.7(3)
C3 C4 H4 119.6
C5 C4 H4 119.6
N1 C5 C4 119.6(3)
N1 C5 C6 114.7(2)
C4 C5 C6 125.7(3)
C7 C6 C11 119.8(3)
C7 C6 C5 122.6(3)
C11 C6 C5 117.7(2)
C8 C7 C6 120.4(3)
C8 C7 H7 119.8
C6 C7 H7 119.8
C7 C8 C9 120.1(3)
C7 C8 H8 119.9
C9 C8 H8 119.9
C8 C9 C10 119.9(3)
C8 C9 H9 120.0
C10 C9 H9 120.0
C11 C10 C9 120.6(3)
C11 C10 H10 119.7
C9 C10 H10 119.7
C10 C11 C6 119.1(3)
C10 C11 Au1 128.4(2)
C6 C11 Au1 112.5(2)
C13 C12 C17 117.0(2)
C13 C12 Au1 121.6(2)
C17 C12 Au1 121.30(19)
C14 C13 C12 121.4(3)
C14 C13 C18 116.8(3)
C12 C13 C18 121.7(3)
C15 C14 C13 120.0(3)
C15 C14 H14 120.0
C13 C14 H14 120.0
C16 C15 C14 120.1(3)
C16 C15 C19 121.6(3)
C14 C15 C19 118.2(3)
C15 C16 C17 119.7(3)
C15 C16 H16 120.2
C17 C16 H16 120.2
C16 C17 C12 121.7(3)
C16 C17 C20 116.3(3)
C12 C17 C20 122.0(2)
F1 C18 F2 105.6(3)
F1 C18 F3 106.8(3)
F2 C18 F3 105.6(3)
F1 C18 C13 111.9(3)
F2 C18 C13 113.6(2)
F3 C18 C13 112.8(3)
F6 C19 F5 109.0(4)
F6 C19 F4 106.0(4)
F5 C19 F4 103.8(3)
F6 C19 C15 113.4(3)
F5 C19 C15 112.2(3)
F4 C19 C15 111.9(3)
F7 C20 F9 107.6(3)
F7 C20 F8 105.9(3)
F9 C20 F8 104.2(3)
F7 C20 C17 112.9(3)
F9 C20 C17 112.8(3)
F8 C20 C17 112.9(3)
C26 C21 C22 119.4(3)
C26 C21 P1 120.7(2)
C22 C21 P1 119.9(2)
C23 C22 C21 119.9(3)
C23 C22 H22 120.1
C21 C22 H22 120.1
C24 C23 C22 120.4(3)
C24 C23 H23 119.8
C22 C23 H23 119.8
C23 C24 C25 120.0(3)
C23 C24 H24 120.0
C25 C24 H24 120.0
C24 C25 C26 120.3(3)
C24 C25 H25 119.9
C26 C25 H25 119.9
C25 C26 C21 120.0(3)
C25 C26 H26 120.0
C21 C26 H26 120.0
C29 C27 C33 119.6(3)
C29 C27 P1 120.8(2)
C33 C27 P1 119.6(2)
C27 C29 C30 120.0(3)
C27 C29 H29 120.0
C30 C29 H29 120.0
C31 C30 C29 119.6(3)
C31 C30 H30 120.2
C29 C30 H30 120.2
C32 C31 C30 120.8(3)
C32 C31 H31 119.6
C30 C31 H31 119.6
C31 C32 C33 120.0(3)
C31 C32 H32 120.0
C33 C32 H32 120.0
C32 C33 C27 120.0(3)
C32 C33 H33 120.0
C27 C33 H33 120.0
C39 C34 C35 119.4(3)
C39 C34 P1 119.0(2)
C35 C34 P1 121.5(2)
C36 C35 C34 119.7(3)
C36 C35 H35 120.1
C34 C35 H35 120.1
C37 C36 C35 120.5(3)
C37 C36 H36 119.8
C35 C36 H36 119.8
C36 C37 C38 120.0(3)
C36 C37 H37 120.0
C38 C37 H37 120.0
C37 C38 C39 120.2(3)
C37 C38 H38 119.9
C39 C38 H38 119.9
C38 C39 C34 120.2(3)
C38 C39 H39 119.9
C34 C39 H39 119.9
F12 C40 F11 107.3(4)
F12 C40 F10 107.8(4)
F11 C40 F10 106.8(4)
F12 C40 S1 112.0(4)
F11 C40 S1 111.1(4)
F10 C40 S1 111.6(3)
Cl2 C41 Cl1 112.2(2)
Cl2 C41 H41A 109.2
Cl1 C41 H41A 109.2
Cl2 C41 H41B 109.2
Cl1 C41 H41B 109.2
H41A C41 H41B 107.9
C12 Au1 C11 91.39(11)
C12 Au1 N1 171.86(9)
C11 Au1 N1 80.94(10)
C12 Au1 P1 89.22(7)
C11 Au1 P1 179.39(8)
N1 Au1 P1 98.45(7)
C1 N1 C5 119.4(2)
C1 N1 Au1 126.58(19)
C5 N1 Au1 113.68(19)
C34 P1 C27 106.11(12)
C34 P1 C21 104.42(12)
C27 P1 C21 107.08(12)
C34 P1 Au1 115.07(9)
C27 P1 Au1 111.90(9)
C21 P1 Au1 111.64(9)
O3 S1 O2 113.1(2)
O3 S1 O1 115.8(2)
O2 S1 O1 115.4(2)
O3 S1 C40 104.1(2)
O2 S1 C40 103.0(2)
O1 S1 C40 103.19(18)

loop_
_geom_bond_atom_site_label_1
_geom_bond_atom_site_label_2
_geom_bond_distance
C1 N1 1.343(4)
C1 C2 1.376(4)
C1 H1 0.9300
C2 C3 1.378(5)
C2 H2 0.9300
C3 C4 1.370(5)
C3 H3 0.9300
C4 C5 1.388(4)
C4 H4 0.9300
C5 N1 1.366(4)
C5 C6 1.470(4)
C6 C7 1.397(4)
C6 C11 1.403(4)
C7 C8 1.373(5)
C7 H7 0.9300
C8 C9 1.387(5)
C8 H8 0.9300
C9 C10 1.391(4)
C9 H9 0.9300
C10 C11 1.385(4)
C10 H10 0.9300
C11 Au1 2.051(3)
C12 C13 1.399(4)
C12 C17 1.403(4)
C12 Au1 2.032(3)
C13 C14 1.391(4)
C13 C18 1.505(4)
C14 C15 1.382(5)
C14 H14 0.9300
C15 C16 1.380(4)
C15 C19 1.498(4)
C16 C17 1.392(4)
C16 H16 0.9300
C17 C20 1.510(4)
C18 F1 1.319(4)
C18 F2 1.323(3)
C18 F3 1.323(4)
C19 F6 1.288(5)
C19 F5 1.309(4)
C19 F4 1.315(4)
C20 F7 1.302(4)
C20 F9 1.316(4)
C20 F8 1.335(4)
C21 C26 1.391(4)
C21 C22 1.394(4)
C21 P1 1.823(3)
C22 C23 1.386(4)
C22 H22 0.9300
C23 C24 1.377(5)
C23 H23 0.9300
C24 C25 1.380(5)
C24 H24 0.9300
C25 C26 1.386(4)
C25 H25 0.9300
C26 H26 0.9300
C27 C29 1.386(4)
C27 C33 1.401(4)
C27 P1 1.821(3)
C29 C30 1.391(4)
C29 H29 0.9300
C30 C31 1.384(5)
C30 H30 0.9300
C31 C32 1.376(5)
C31 H31 0.9300
C32 C33 1.380(4)
C32 H32 0.9300
C33 H33 0.9300
C34 C39 1.390(4)
C34 C35 1.390(4)
C34 P1 1.809(3)
C35 C36 1.387(4)
C35 H35 0.9300
C36 C37 1.375(5)
C36 H36 0.9300
C37 C38 1.377(5)
C37 H37 0.9300
C38 C39 1.383(4)
C38 H38 0.9300
C39 H39 0.9300
C40 F12 1.307(6)
C40 F11 1.313(6)
C40 F10 1.314(5)
C40 S1 1.813(4)
C41 Cl2 1.720(4)
C41 Cl1 1.746(4)
C41 H41A 0.9700
C41 H41B 0.9700
Au1 N1 2.102(2)
Au1 P1 2.4345(7)
O1 S1 1.432(3)
O2 S1 1.424(3)
O3 S1 1.416(3)
